data_7221322
loop_
_publ_author_name
'Wieghardt, Karl'

_publ_section_title
;
 Die Kristallstruktur von
 Di-\m-hydroxo-bis[aquotriamminekobalt(III)]-nitrat-2-Hydrat
;
_journal_name_full
;
Zeitschrift fuer Naturforschung, Teil B. Anorganische Chemie, Organische 
Chemie (2,1947-32,1977)
;
_journal_page_first 987
_journal_page_last 989
_journal_paper_doi 10.1515/znb-1971-1004
_journal_volume 26
_journal_year 1971
_chemical_formula_sum 'Co2 H28 N10 O18'
_chemical_name_systematic '(Co2 (O H)2 (H2 O)2 (N H3)6) (N O3)4 (H2 O)2'
_space_group_IT_number 14
_symmetry_space_group_name_Hall '-P 2yn'
_symmetry_space_group_name_H-M 'P 1 21/n 1'
_cell_angle_alpha 90
_cell_angle_beta 90.1
_cell_angle_gamma 90
_cell_formula_units_Z 2
_cell_length_a 9.444
_cell_length_b 9.684
_cell_length_c 10.736
_cell_volume 981.867
_citation_journal_id_ASTM ZENBAX
_cod_data_source_file Wieghardt_ZENBAX_1971_996.cif
_cod_data_source_block H28Co2N10O18
_cod_original_cell_volume 981.8669
_cod_original_sg_symbol_Hall '-P 2ybc (x-z,y,z)'
_cod_original_formula_sum 'H28 Co2 N10 O18'
_cod_database_code 7221322

loop_
_symmetry_equiv_pos_as_xyz
x,y,z
-x+1/2,y+1/2,-z+1/2
-x,-y,-z
x-1/2,-y-1/2,z-1/2

loop_
_atom_site_label
_atom_site_type_symbol
_atom_site_fract_x
_atom_site_fract_y
_atom_site_fract_z
_atom_site_occupancy
_atom_site_U_iso_or_equiv
_atom_site_attached_hydrogens
N4 N+5 0.074 0.3076 0.4839 1 0.0 0
O1 O-2 0.1679 0.1524 0.0937 1 0.0 2
O7 O-2 0.6134 0.1401 0.0848 1 0.0 0
O3 O-2 0.6358 0.0715 0.5668 1 0.0 0
O8 O-2 0.0305 0.7695 0.5184 1 0.0 0
O9 O-2 0.3847 0.1629 0.2461 1 0.0 2
O6 O-2 0.1418 0.3311 0.3879 1 0.0 0
O2 O-2 0.568 0.6055 0.5328 1 0.0 1
Co1 Co+3 -0.00307 0.04662 0.12735 1 0.0 0
N1 N-3 0.5803 0.5195 0.784 1 0.0 3
O5 O-2 0.6698 0.1152 0.3727 1 0.0 0
O4 O-2 0.2536 0.073 0.5505 1 0.0 0
N2 N-3 0.587 0.7083 0.2939 1 0.0 3
N3 N+5 0.8167 0.5372 0.0365 1 0.0 0
N5 N-3 0.3293 0.5618 0.6607 1 0.0 3
